data_2226399
loop_
_publ_author_name
'Jasinski, Jerry P.'
'Butcher, Ray J.'
'Veena, K.'
'Narayana, B.'
'Yathirajan, H. S.'

_publ_section_title
;
 (2<i>E</i>)-1-(2-Bromophenyl)-3-(4-methoxyphenyl)prop-2-en-1-one
;
_journal_coeditor_code CV2728
_journal_issue 7
_journal_name_full 'Acta Crystallographica Section E'
_journal_page_first o1661
_journal_paper_doi 10.1107/S160053681002218X
_journal_volume 66
_journal_year 2010
_chemical_formula_iupac 'C16 H13 Br O2'
_chemical_formula_moiety 'C16 H13 Br O2'
_chemical_formula_sum 'C16 H13 Br O2'
_chemical_formula_weight 317.17
_chemical_name_systematic
;
(2E)-1-(2-Bromophenyl)-3-(4-methoxyphenyl)prop-2-en-1-one
;
_space_group_IT_number 4
_symmetry_cell_setting monoclinic
_symmetry_space_group_name_Hall 'P 2yb'
_symmetry_space_group_name_H-M 'P 1 21 1'
_atom_sites_solution_hydrogens geom
_atom_sites_solution_primary direct
_atom_sites_solution_secondary difmap
_audit_creation_method SHELXL-97
_cell_angle_alpha 90.00
_cell_angle_beta 100.671(5)
_cell_angle_gamma 90.00
_cell_formula_units_Z 2
_cell_length_a 12.7300(8)
_cell_length_b 4.0061(3)
_cell_length_c 13.0035(6)
_cell_measurement_reflns_used 1981
_cell_measurement_temperature 110(2)
_cell_measurement_theta_max 74.0528
_cell_measurement_theta_min 4.4661
_cell_volume 651.68(7)
_computing_cell_refinement '<i>CrysAlis Pro</i> (Oxford Diffraction, 2007)'
_computing_data_collection '<i>CrysAlis Pro</i> (Oxford Diffraction, 2007)'
_computing_data_reduction '<i>CrysAlis Pro</i> (Oxford Diffraction, 2007)'
_computing_molecular_graphics '<i>SHELXTL</i> (Sheldrick, 2008)'
_computing_publication_material '<i>SHELXTL</i> (Sheldrick, 2008)'
_computing_structure_refinement '<i>SHELXL97</i> (Sheldrick, 2008)'
_computing_structure_solution '<i>SHELXS97</i> (Sheldrick, 2008)'
_diffrn_ambient_temperature 110(2)
_diffrn_detector_area_resol_mean 10.5081
_diffrn_measured_fraction_theta_full 0.992
_diffrn_measured_fraction_theta_max 0.965
_diffrn_measurement_device_type
;
Oxford Diffraction Xcalibur diffractometer with Ruby (Gemini Cu) detector
;
_diffrn_measurement_method '\w scans'
_diffrn_radiation_monochromator graphite
_diffrn_radiation_source 'Enhance (Cu) X-ray Source'
_diffrn_radiation_type CuK\a
_diffrn_radiation_wavelength 1.54184
_diffrn_reflns_av_R_equivalents 0.0178
_diffrn_reflns_av_sigmaI/netI 0.0141
_diffrn_reflns_limit_h_max 15
_diffrn_reflns_limit_h_min -9
_diffrn_reflns_limit_k_max 4
_diffrn_reflns_limit_k_min -2
_diffrn_reflns_limit_l_max 16
_diffrn_reflns_limit_l_min -15
_diffrn_reflns_number 2117
_diffrn_reflns_theta_full 67.50
_diffrn_reflns_theta_max 74.12
_diffrn_reflns_theta_min 4.46
_diffrn_standards_decay_% <2%
_diffrn_standards_interval_count 50
_diffrn_standards_number 2
_exptl_absorpt_coefficient_mu 4.252
_exptl_absorpt_correction_T_max 1.00000
_exptl_absorpt_correction_T_min 0.42297
_exptl_absorpt_correction_type multi-scan
_exptl_absorpt_process_details
;
(<i>CrysAlisRed</i>; Oxford Diffraction, 2007)
;
_exptl_crystal_colour colourless
_exptl_crystal_density_diffrn 1.616
_exptl_crystal_density_method 'not measured'
_exptl_crystal_description chunk
_exptl_crystal_F_000 320
_exptl_crystal_size_max 0.48
_exptl_crystal_size_mid 0.41
_exptl_crystal_size_min 0.28
_refine_diff_density_max 0.708
_refine_diff_density_min -0.651
_refine_ls_abs_structure_details 'Flack (1983), 133 Friedel pairs'
_refine_ls_abs_structure_Flack 0.00(3)
_refine_ls_extinction_method none
_refine_ls_goodness_of_fit_ref 1.069
_refine_ls_hydrogen_treatment constr
_refine_ls_matrix_type full
_refine_ls_number_parameters 173
_refine_ls_number_reflns 1641
_refine_ls_number_restraints 1
_refine_ls_restrained_S_all 1.069
_refine_ls_R_factor_all 0.0339
_refine_ls_R_factor_gt 0.0336
_refine_ls_shift/su_max 0.001
_refine_ls_shift/su_mean 0.000
_refine_ls_structure_factor_coef Fsqd
_refine_ls_weighting_details 'calc w=1/[\s^2^(Fo^2^)+(0.0718P)^2^+0.5775P] where P=(Fo^2^+2Fc^2^)/3'
_refine_ls_weighting_scheme calc
_refine_ls_wR_factor_gt 0.0901
_refine_ls_wR_factor_ref 0.0905
_reflns_number_gt 1621
_reflns_number_total 1641
_reflns_threshold_expression I>2\s(I)
_cod_data_source_file cv2728.cif
_cod_data_source_block I
_cod_original_sg_symbol_H-M 'P 21'
_cod_database_code 2226399
_cod_database_fobs_code 2226399

loop_
_symmetry_equiv_pos_as_xyz
'x, y, z'
'-x, y+1/2, -z'

loop_
_atom_site_type_symbol
_atom_site_label
_atom_site_fract_x
_atom_site_fract_y
_atom_site_fract_z
_atom_site_U_iso_or_equiv
_atom_site_adp_type
_atom_site_calc_flag
_atom_site_refinement_flags
_atom_site_occupancy
_atom_site_disorder_assembly
_atom_site_disorder_group
Br Br 0.38764(3) 0.18817(18) 0.46303(2) 0.01538(15) Uani d . 1 . .
O O1 0.2178(2) 0.2427(10) 0.1406(2) 0.0211(8) Uani d . 1 . .
O O2 0.8860(2) 0.2977(9) 0.1659(2) 0.0209(7) Uani d . 1 . .
C C1 0.2190(3) 0.4727(13) 0.3077(3) 0.0149(9) Uani d . 1 . .
C C2 0.2577(3) 0.4233(12) 0.4142(3) 0.0119(8) Uani d . 1 . .
C C3 0.2022(3) 0.5312(12) 0.4896(3) 0.0166(9) Uani d . 1 . .
H H3A 0.2299 0.4917 0.5616 0.020 Uiso calc R 1 . .
C C4 0.1060(3) 0.6971(19) 0.4599(3) 0.0223(8) Uani d . 1 . .
H H4A 0.0679 0.7740 0.5116 0.027 Uiso calc R 1 . .
C C5 0.0651(3) 0.7513(12) 0.3545(3) 0.0211(11) Uani d . 1 . .
H H5A -0.0008 0.8660 0.3342 0.025 Uiso calc R 1 . .
C C6 0.1203(3) 0.6385(14) 0.2797(3) 0.0187(10) Uani d . 1 . .
H H6A 0.0913 0.6732 0.2078 0.022 Uiso calc R 1 . .
C C7 0.2730(3) 0.3590(12) 0.2195(3) 0.0173(9) Uani d . 1 . .
C C8 0.3891(3) 0.4058(13) 0.2303(3) 0.0160(9) Uani d . 1 . .
H H8A 0.4255 0.5526 0.2824 0.019 Uiso calc R 1 . .
C C9 0.4441(3) 0.2431(12) 0.1673(3) 0.0161(10) Uani d . 1 . .
H H9A 0.4037 0.1037 0.1154 0.019 Uiso calc R 1 . .
C C10 0.5595(3) 0.2564(10) 0.1697(3) 0.0145(11) Uani d . 1 . .
C C11 0.5999(3) 0.1064(11) 0.0878(3) 0.0164(10) Uani d . 1 . .
H H11A 0.5519 -0.0064 0.0344 0.020 Uiso calc R 1 . .
C C12 0.7083(3) 0.1171(11) 0.0822(3) 0.0155(10) Uani d . 1 . .
H H12A 0.7334 0.0191 0.0248 0.019 Uiso calc R 1 . .
C C13 0.7787(3) 0.2733(11) 0.1619(3) 0.0156(10) Uani d . 1 . .
C C14 0.7411(4) 0.4183(13) 0.2470(3) 0.0186(9) Uani d . 1 . .
H H14A 0.7897 0.5209 0.3022 0.022 Uiso calc R 1 . .
C C15 0.6327(3) 0.4102(13) 0.2495(3) 0.0175(9) Uani d . 1 . .
H H15A 0.6075 0.5107 0.3065 0.021 Uiso calc R 1 . .
C C16 0.9272(3) 0.1512(18) 0.0810(3) 0.0223(11) Uani d . 1 . .
H H16A 0.9121 -0.0888 0.0783 0.033 Uiso calc R 1 . .
H H16B 1.0046 0.1870 0.0916 0.033 Uiso calc R 1 . .
H H16C 0.8930 0.2553 0.0151 0.033 Uiso calc R 1 . .

loop_
_atom_site_aniso_label
_atom_site_aniso_U_11
_atom_site_aniso_U_22
_atom_site_aniso_U_33
_atom_site_aniso_U_12
_atom_site_aniso_U_13
_atom_site_aniso_U_23
Br 0.0159(2) 0.0153(2) 0.0148(2) -0.0005(2) 0.00224(13) 0.00195(19)
O1 0.0204(13) 0.028(2) 0.0151(11) -0.0044(15) 0.0031(10) -0.0034(14)
O2 0.0169(14) 0.027(2) 0.0207(14) -0.0012(13) 0.0070(12) -0.0027(13)
C1 0.0154(18) 0.016(2) 0.0154(17) -0.0033(18) 0.0081(15) -0.0001(17)
C2 0.0083(16) 0.008(2) 0.0179(17) 0.0027(16) -0.0026(13) 0.0032(17)
C3 0.021(2) 0.014(2) 0.0160(18) -0.0060(18) 0.0067(15) -0.0023(16)
C4 0.0242(18) 0.018(2) 0.0292(19) -0.004(3) 0.0173(15) -0.006(3)
C5 0.0136(17) 0.016(3) 0.034(2) 0.0014(18) 0.0047(16) 0.0002(19)
C6 0.0165(17) 0.016(3) 0.0228(17) -0.003(2) 0.0023(14) 0.0024(19)
C7 0.023(2) 0.015(2) 0.0152(18) -0.0028(19) 0.0061(16) 0.0040(17)
C8 0.0176(19) 0.015(3) 0.0155(17) -0.0006(18) 0.0036(14) 0.0011(17)
C9 0.0189(17) 0.016(3) 0.0131(15) -0.0011(18) 0.0025(13) 0.0027(18)
C10 0.0197(18) 0.014(3) 0.0113(15) 0.0016(17) 0.0058(14) 0.0018(15)
C11 0.0208(19) 0.015(3) 0.0135(16) 0.0001(17) 0.0037(14) 0.0000(15)
C12 0.0200(18) 0.015(3) 0.0124(15) 0.0016(17) 0.0062(14) -0.0020(15)
C13 0.0179(18) 0.014(3) 0.0159(17) 0.0019(16) 0.0068(14) 0.0034(16)
C14 0.024(2) 0.019(2) 0.0122(16) -0.001(2) 0.0024(15) -0.0014(18)
C15 0.022(2) 0.020(3) 0.0116(16) 0.002(2) 0.0071(15) 0.0001(18)
C16 0.0181(17) 0.025(3) 0.0261(18) 0.000(2) 0.0101(14) -0.004(2)

loop_
_atom_type_symbol
_atom_type_description
_atom_type_scat_dispersion_real
_atom_type_scat_dispersion_imag
_atom_type_scat_source
C C 0.0181 0.0091 'International Tables Vol C Tables 4.2.6.8 and 6.1.1.4'
H H 0.0000 0.0000 'International Tables Vol C Tables 4.2.6.8 and 6.1.1.4'
O O 0.0492 0.0322 'International Tables Vol C Tables 4.2.6.8 and 6.1.1.4'
Br Br -0.6763 1.2805 'International Tables Vol C Tables 4.2.6.8 and 6.1.1.4'

loop_
_geom_angle_atom_site_label_1
_geom_angle_atom_site_label_2
_geom_angle_atom_site_label_3
_geom_angle_site_symmetry_1
_geom_angle_site_symmetry_3
_geom_angle
_geom_angle_publ_flag
C13 O2 C16 . . 116.7(3) ?
C2 C1 C6 . . 117.3(4) ?
C2 C1 C7 . . 125.7(4) ?
C6 C1 C7 . . 117.1(4) ?
C3 C2 C1 . . 121.9(4) ?
C3 C2 Br . . 116.4(3) ?
C1 C2 Br . . 121.7(3) ?
C2 C3 C4 . . 119.7(4) ?
C2 C3 H3A . . 120.2 ?
C4 C3 H3A . . 120.2 ?
C3 C4 C5 . . 120.1(4) ?
C3 C4 H4A . . 120.0 ?
C5 C4 H4A . . 120.0 ?
C6 C5 C4 . . 119.9(4) ?
C6 C5 H5A . . 120.1 ?
C4 C5 H5A . . 120.1 ?
C5 C6 C1 . . 121.3(4) ?
C5 C6 H6A . . 119.4 ?
C1 C6 H6A . . 119.4 ?
O1 C7 C8 . . 122.6(4) ?
O1 C7 C1 . . 118.7(4) ?
C8 C7 C1 . . 118.6(4) ?
C9 C8 C7 . . 120.5(4) ?
C9 C8 H8A . . 119.7 ?
C7 C8 H8A . . 119.7 ?
C8 C9 C10 . . 127.2(4) ?
C8 C9 H9A . . 116.4 ?
C10 C9 H9A . . 116.4 ?
C11 C10 C15 . . 117.6(4) ?
C11 C10 C9 . . 118.5(4) ?
C15 C10 C9 . . 123.9(4) ?
C12 C11 C10 . . 122.2(4) ?
C12 C11 H11A . . 118.9 ?
C10 C11 H11A . . 118.9 ?
C13 C12 C11 . . 118.9(4) ?
C13 C12 H12A . . 120.6 ?
C11 C12 H12A . . 120.6 ?
O2 C13 C12 . . 124.5(4) ?
O2 C13 C14 . . 115.1(4) ?
C12 C13 C14 . . 120.4(4) ?
C15 C14 C13 . . 119.5(4) ?
C15 C14 H14A . . 120.2 ?
C13 C14 H14A . . 120.2 ?
C14 C15 C10 . . 121.3(4) ?
C14 C15 H15A . . 119.3 ?
C10 C15 H15A . . 119.3 ?
O2 C16 H16A . . 109.5 ?
O2 C16 H16B . . 109.5 ?
H16A C16 H16B . . 109.5 ?
O2 C16 H16C . . 109.5 ?
H16A C16 H16C . . 109.5 ?
H16B C16 H16C . . 109.5 ?

loop_
_geom_bond_atom_site_label_1
_geom_bond_atom_site_label_2
_geom_bond_site_symmetry_2
_geom_bond_distance
_geom_bond_publ_flag
Br C2 . 1.907(4) ?
O1 C7 . 1.224(5) ?
O2 C13 . 1.361(5) ?
O2 C16 . 1.433(5) ?
C1 C2 . 1.396(5) ?
C1 C6 . 1.408(6) ?
C1 C7 . 1.512(5) ?
C2 C3 . 1.380(6) ?
C3 C4 . 1.384(7) ?
C3 H3A . 0.9500 ?
C4 C5 . 1.390(6) ?
C4 H4A . 0.9500 ?
C5 C6 . 1.379(6) ?
C5 H5A . 0.9500 ?
C6 H6A . 0.9500 ?
C7 C8 . 1.471(6) ?
C8 C9 . 1.341(6) ?
C8 H8A . 0.9500 ?
C9 C10 . 1.464(5) ?
C9 H9A . 0.9500 ?
C10 C11 . 1.401(6) ?
C10 C15 . 1.403(6) ?
C11 C12 . 1.396(6) ?
C11 H11A . 0.9500 ?
C12 C13 . 1.387(6) ?
C12 H12A . 0.9500 ?
C13 C14 . 1.410(6) ?
C14 C15 . 1.387(6) ?
C14 H14A . 0.9500 ?
C15 H15A . 0.9500 ?
C16 H16A . 0.9800 ?
C16 H16B . 0.9800 ?
C16 H16C . 0.9800 ?

loop_
_geom_hbond_atom_site_label_D
_geom_hbond_atom_site_label_H
_geom_hbond_atom_site_label_A
_geom_hbond_site_symmetry_A
_geom_hbond_distance_DH
_geom_hbond_distance_HA
_geom_hbond_distance_DA
_geom_hbond_angle_DHA
C12 H12A O1 2_645 0.95 2.59 3.541(5) 174.3

loop_
_geom_torsion_atom_site_label_1
_geom_torsion_atom_site_label_2
_geom_torsion_atom_site_label_3
_geom_torsion_atom_site_label_4
_geom_torsion_site_symmetry_1
_geom_torsion_site_symmetry_2
_geom_torsion_site_symmetry_3
_geom_torsion_site_symmetry_4
_geom_torsion
_geom_torsion_publ_flag
C6 C1 C2 C3 . . . . 0.1(7) ?
C7 C1 C2 C3 . . . . -179.0(4) ?
C6 C1 C2 Br . . . . 177.7(4) ?
C7 C1 C2 Br . . . . -1.3(7) ?
C1 C2 C3 C4 . . . . -0.8(7) ?
Br C2 C3 C4 . . . . -178.6(4) ?
C2 C3 C4 C5 . . . . 0.7(8) ?
C3 C4 C5 C6 . . . . 0.2(9) ?
C4 C5 C6 C1 . . . . -1.1(8) ?
C2 C1 C6 C5 . . . . 0.9(7) ?
C7 C1 C6 C5 . . . . 180.0(4) ?
C2 C1 C7 O1 . . . . 139.4(5) ?
C6 C1 C7 O1 . . . . -39.6(7) ?
C2 C1 C7 C8 . . . . -43.2(7) ?
C6 C1 C7 C8 . . . . 137.8(5) ?
O1 C7 C8 C9 . . . . -18.2(7) ?
C1 C7 C8 C9 . . . . 164.4(4) ?
C7 C8 C9 C10 . . . . -178.4(4) ?
C8 C9 C10 C11 . . . . -170.9(4) ?
C8 C9 C10 C15 . . . . 9.4(7) ?
C15 C10 C11 C12 . . . . -2.4(6) ?
C9 C10 C11 C12 . . . . 177.9(4) ?
C10 C11 C12 C13 . . . . 1.9(6) ?
C16 O2 C13 C12 . . . . 0.2(7) ?
C16 O2 C13 C14 . . . . 179.6(5) ?
C11 C12 C13 O2 . . . . 179.4(4) ?
C11 C12 C13 C14 . . . . 0.0(6) ?
O2 C13 C14 C15 . . . . 179.2(4) ?
C12 C13 C14 C15 . . . . -1.4(7) ?
C13 C14 C15 C10 . . . . 0.8(7) ?
C11 C10 C15 C14 . . . . 1.0(7) ?
C9 C10 C15 C14 . . . . -179.3(4) ?

loop_
_cod_related_entry_id
_cod_related_entry_database
_cod_related_entry_code
1 ChemSpider 6253384
